data_4021009
loop_
_publ_author_name
'Takuya Koizumi'
'Eiko Mochizuki'
'Ken Kokubo'
'Takumi Oshima'

_publ_section_title
;
 Mechanism of Novel Consecutive Rearrangements
 of Cyclobutene-Fused Diphenylhomobenzoquinones
 Catalyzed by Lewis Acids
;
_journal_name_full 'Journal of Organic Chemistry'
_journal_page_first 4577
_journal_page_last 4585
_journal_paper_doi 10.1021/jo035830k
_journal_volume 69
_journal_year 2004
_chemical_formula_moiety 'C40 H40 O3'
_chemical_formula_weight 568.76
_space_group_IT_number 14
_symmetry_cell_setting monoclinic
_symmetry_space_group_name_Hall '-P 2yab'
_symmetry_space_group_name_H-M 'P 1 21/a 1'
_cell_angle_alpha 90.00
_cell_angle_beta 93.86(4)
_cell_angle_gamma 90.00
_cell_formula_units_Z 4
_cell_length_a 30.28(1)
_cell_length_b 9.475(7)
_cell_length_c 11.233(6)
_cell_measurement_temperature 298
_cell_volume 3215(3)
_exptl_crystal_density_diffrn 1.176
_refine_ls_R_factor_obs 0.083
_refine_ls_wR_factor_obs 0.095
_cod_depositor_comments
;
The following automatic conversions were performed:
'_symmetry_cell_setting' value 'Monoclinic' changed to 'monoclinic'
according to '/home/saulius/struct/CIF-dictionaries/cif_core.dic'
dictionary named 'cif_core.dic' version 2.4.1 from 2010-06-29.

Automatic conversion script
Id: cif_fix_enum 1527 2010-12-29 10:47:43Z saulius 

The following automatic conversions were performed:

'_atom_site_thermal_displace_type' tag value 'Uij' was replaced with
'Uani' value 43 times.

Automatic conversion script
Id: cif_fix_values 1646 2011-03-28 12:23:43Z adriana 
;
_cod_original_sg_symbol_H-M 'P 21/a'
_cod_database_code 4021009

loop_
_symmetry_equiv_pos_as_xyz
+X,+Y,+Z
-X,-Y,-Z
-X+0.5,+Y+0.5,-Z
+X+0.5,-Y+0.5,+Z

loop_
_atom_site_aniso_label
_atom_site_aniso_U_11
_atom_site_aniso_U_22
_atom_site_aniso_U_33
_atom_site_aniso_U_12
_atom_site_aniso_U_13
_atom_site_aniso_U_23
O1 0.051(2) 0.085(2) 0.046(2) -0.002(2) -0.012(1) 0.024(2)
O2 0.060(2) 0.085(2) 0.046(2) 0.008(2) -0.007(1) 0.017(2)
O3 0.077(2) 0.056(2) 0.065(2) -0.007(2) 0.001(2) 0.015(2)
C1 0.042(2) 0.032(2) 0.041(2) 0.001(2) -0.003(2) 0.003(2)
C2 0.037(2) 0.034(2) 0.041(2) 0.000(2) -0.003(1) 0.002(2)
C3 0.041(2) 0.039(2) 0.039(2) -0.004(2) 0.000(2) -0.001(2)
C4 0.037(2) 0.052(2) 0.042(2) -0.003(2) -0.006(2) 0.011(2)
C5 0.039(2) 0.043(2) 0.047(2) 0.002(2) 0.000(2) 0.010(2)
C6 0.041(2) 0.043(2) 0.038(2) 0.000(2) 0.003(2) 0.003(2)
C7 0.049(2) 0.034(2) 0.040(2) -0.004(2) -0.005(2) 0.008(2)
C8 0.033(2) 0.050(2) 0.046(2) -0.004(2) -0.005(2) 0.001(2)
C9 0.038(2) 0.068(3) 0.055(3) -0.015(2) 0.001(2) -0.006(2)
C10 0.065(3) 0.073(3) 0.070(3) -0.014(3) 0.002(2) -0.014(3)
C11 0.091(4) 0.073(4) 0.098(4) -0.024(3) 0.029(3) -0.023(4)
C12 0.091(4) 0.134(6) 0.079(4) -0.044(4) 0.001(3) -0.043(4)
C13 0.094(5) 0.124(6) 0.086(4) -0.021(4) -0.026(3) -0.024(4)
C14 0.073(3) 0.092(4) 0.063(3) -0.011(3) -0.023(2) -0.009(3)
C15 0.032(2) 0.042(2) 0.051(2) 0.000(2) 0.003(2) 0.003(2)
C16 0.041(2) 0.042(2) 0.056(2) 0.002(2) 0.013(2) 0.001(2)
C17 0.050(3) 0.058(3) 0.069(3) -0.002(2) 0.008(2) 0.013(2)
C18 0.072(3) 0.067(3) 0.094(4) 0.006(3) 0.029(3) 0.032(3)
C19 0.079(4) 0.061(3) 0.114(5) -0.007(3) 0.046(4) 0.018(3)
C20 0.073(3) 0.068(3) 0.110(4) -0.024(3) 0.035(3) -0.014(3)
C21 0.055(3) 0.065(3) 0.071(3) -0.019(2) 0.018(2) -0.006(3)
C22 0.045(2) 0.033(2) 0.042(2) -0.001(2) -0.005(2) 0.007(2)
C23 0.046(2) 0.032(2) 0.046(2) 0.007(2) 0.002(2) 0.009(2)
C24 0.057(3) 0.041(2) 0.071(3) 0.009(2) 0.012(2) 0.004(2)
C25 0.072(3) 0.038(2) 0.079(3) 0.005(2) 0.009(2) -0.002(2)
C26 0.063(3) 0.035(2) 0.084(3) -0.003(2) 0.000(2) -0.003(2)
C27 0.045(2) 0.037(2) 0.064(3) 0.004(2) 0.000(2) 0.002(2)
C28 0.035(2) 0.029(2) 0.049(2) 0.001(2) -0.001(2) 0.002(2)
C29 0.046(2) 0.051(2) 0.052(2) -0.001(2) -0.003(2) 0.006(2)
C30 0.044(3) 0.058(3) 0.086(4) 0.005(2) -0.003(3) 0.010(3)
C31 0.046(3) 0.054(3) 0.086(4) 0.003(2) 0.022(3) 0.004(2)
C32 0.064(3) 0.050(3) 0.061(3) 0.003(2) 0.014(2) -0.004(2)
C33 0.043(2) 0.044(2) 0.051(2) 0.003(2) 0.000(2) 0.001(2)
C34 0.058(3) 0.039(2) 0.064(3) 0.009(2) -0.002(2) 0.002(2)
C35 0.041(2) 0.067(3) 0.069(3) 0.011(2) 0.005(2) 0.013(3)
C36 0.094(4) 0.068(3) 0.052(3) 0.009(3) 0.011(2) 0.011(2)
C37 0.244(9) 0.126(6) 0.156(7) 0.093(6) -0.103(6) -0.012(5)
C38 0.192(7) 0.087(4) 0.083(4) -0.048(4) -0.008(4) -0.008(3)
C39 0.139(6) 0.319(12) 0.132(6) -0.067(8) 0.075(5) -0.072(7)
C40 0.101(4) 0.049(3) 0.125(4) -0.022(3) -0.020(3) -0.009(3)

loop_
_atom_site_label
_atom_site_fract_x
_atom_site_fract_y
_atom_site_fract_z
_atom_site_U_iso_or_equiv
_atom_site_occupancy
_atom_site_thermal_displace_type
O1 1.15127(9) 0.77224(32) -0.08719(25) 0.061(2) 1.000 Uani
O2 1.07899(9) 0.95883(31) -0.51675(23) 0.064(2) 1.000 Uani
O3 1.09538(9) 0.65677(29) 0.06907(25) 0.067(2) 1.000 Uani
C1 1.06897(11) 0.94422(35) -0.31087(30) 0.038(2) 1.000 Uani
C2 1.05236(11) 0.80538(34) -0.25230(29) 0.038(2) 1.000 Uani
C3 1.08971(11) 0.89270(37) -0.19344(32) 0.040(2) 1.000 Uani
C4 1.13695(11) 0.84391(39) -0.19232(30) 0.044(2) 1.000 Uani
C5 1.14478(11) 0.75659(38) -0.30556(30) 0.043(2) 1.000 Uani
C6 1.14197(12) 0.87772(38) -0.39803(33) 0.041(2) 1.000 Uani
C7 1.09431(12) 0.92735(35) -0.41790(32) 0.041(2) 1.000 Uani
C8 1.16371(11) 0.97871(38) -0.21321(31) 0.043(2) 1.000 Uani
C9 1.17632(12) 1.07792(47) -0.11524(35) 0.054(2) 1.000 Uani
C10 1.16345(16) 1.21903(54) -0.12523(44) 0.069(3) 1.000 Uani
C11 1.1778(2) 1.3161(7) -0.0358(6) 0.087(4) 1.000 Uani
C12 1.2029(2) 1.2684(9) 0.0637(6) 0.102(5) 1.000 Uani
C13 1.2144(2) 1.1309(9) 0.0752(6) 0.102(5) 1.000 Uani
C14 1.20102(16) 1.03330(63) -0.01330(42) 0.077(3) 1.000 Uani
C15 1.16733(11) 0.99640(37) -0.33029(32) 0.042(2) 1.000 Uani
C16 1.18883(12) 1.11103(38) -0.39424(34) 0.046(2) 1.000 Uani
C17 1.17414(14) 1.14678(47) -0.51087(40) 0.059(3) 1.000 Uani
C18 1.19218(17) 1.25729(52) -0.57104(51) 0.077(3) 1.000 Uani
C19 1.22675(19) 1.33417(55) -0.51566(62) 0.084(4) 1.000 Uani
C20 1.24292(18) 1.29787(55) -0.40226(60) 0.084(3) 1.000 Uani
C21 1.22452(14) 1.18714(48) -0.34197(44) 0.063(3) 1.000 Uani
C22 1.06532(12) 0.66963(35) -0.30872(29) 0.040(2) 1.000 Uani
C23 1.10958(12) 0.64522(35) -0.33430(30) 0.042(2) 1.000 Uani
C24 1.11954(15) 0.51833(42) -0.38919(37) 0.056(2) 1.000 Uani
C25 1.08712(16) 0.41798(44) -0.41967(42) 0.063(3) 1.000 Uani
C26 1.04459(16) 0.44279(44) -0.39267(41) 0.061(3) 1.000 Uani
C27 1.03365(13) 0.56716(39) -0.33804(35) 0.049(2) 1.000 Uani
C28 1.00786(11) 0.81295(34) -0.20287(30) 0.038(2) 1.000 Uani
C29 0.96945(13) 0.82666(40) -0.27794(37) 0.050(2) 1.000 Uani
C30 0.92892(15) 0.83680(47) -0.23108(49) 0.063(3) 1.000 Uani
C31 0.92460(15) 0.83172(44) -0.11132(46) 0.062(3) 1.000 Uani
C32 0.96215(15) 0.81808(43) -0.03635(42) 0.058(3) 1.000 Uani
C33 1.00304(13) 0.80788(39) -0.08190(34) 0.046(2) 1.000 Uani
C34 1.03912(16) 1.07342(43) -0.31376(43) 0.054(3) 1.000 Uani
C35 1.19108(14) 0.69305(53) -0.29545(49) 0.059(3) 1.000 Uani
C36 1.10566(16) 0.67585(49) 0.19584(38) 0.071(3) 1.000 Uani
C37 1.1373(3) 0.5624(8) 0.2406(7) 0.178(7) 1.000 Uani
C38 1.1298(2) 0.8184(6) 0.2051(5) 0.121(5) 1.000 Uani
C39 1.0643(3) 0.6775(11) 0.2605(7) 0.195(8) 1.000 Uani
C40 1.07326(18) 0.52886(49) 0.02962(51) 0.092(3) 1.000 Uani
H1 1.1324(15) 0.7580(51) -0.0272(41) 0.10(2) 1.000 Uiso
H3 1.0823(9) 0.9461(30) -0.1192(26) 0.029(8) 1.000 Uiso
H6 1.1537(10) 0.8528(33) -0.4710(28) 0.041(9) 1.000 Uiso
H10 1.1402(13) 1.2466(40) -0.1907(34) 0.07(1) 1.000 Uiso
H11 1.1696(18) 1.4125(60) -0.0555(47) 0.12(2) 1.000 Uiso
H12 1.2174(14) 1.3363(47) 0.1257(39) 0.09(1) 1.000 Uiso
H13 1.240(2) 1.094(7) 0.144(6) 0.17(2) 1.000 Uiso
H14 1.2118(17) 0.9295(55) -0.0044(45) 0.11(2) 1.000 Uiso
H17 1.1491(12) 1.0899(39) -0.5505(31) 0.06(1) 1.000 Uiso
H18 1.176(2) 1.265(6) -0.673(6) 0.17(2) 1.000 Uiso
H19 1.2398(17) 1.3910(57) -0.5689(45) 0.11(2) 1.000 Uiso
H20 1.2678(18) 1.3673(59) -0.3495(46) 0.13(2) 1.000 Uiso
H21 1.2304(16) 1.1634(52) -0.2565(46) 0.11(2) 1.000 Uiso
H24 1.1522(12) 0.5025(35) -0.4005(30) 0.06(1) 1.000 Uiso
H25 1.1021(17) 0.3243(57) -0.4619(44) 0.12(2) 1.000 Uiso
H26 1.0229(13) 0.3709(46) -0.4026(35) 0.08(1) 1.000 Uiso
H27 1.0021(11) 0.5825(34) -0.3138(28) 0.04(1) 1.000 Uiso
H29 0.9744(10) 0.8324(33) -0.3615(28) 0.035(9) 1.000 Uiso
H30 0.9069(14) 0.8346(46) -0.2779(38) 0.08(2) 1.000 Uiso
H31 0.8978(12) 0.8430(39) -0.0718(31) 0.06(1) 1.000 Uiso
H32 0.9566(14) 0.8148(49) 0.0507(41) 0.10(2) 1.000 Uiso
H33 1.0314(12) 0.7946(37) -0.0368(30) 0.06(1) 1.000 Uiso
H34A 1.0223(11) 1.0760(35) -0.2343(32) 0.05(1) 1.000 Uiso
H34B 1.0169(14) 1.0693(41) -0.3822(36) 0.07(1) 1.000 Uiso
H34C 1.0616(13) 1.1630(43) -0.3050(32) 0.07(1) 1.000 Uiso
H35A 1.1986(12) 0.6657(39) -0.3656(33) 0.05(1) 1.000 Uiso
H35B 1.1921(14) 0.6137(51) -0.2303(40) 0.09(2) 1.000 Uiso
H35C 1.2196(16) 0.7603(48) -0.2614(39) 0.10(2) 1.000 Uiso

loop_
_geom_bond_atom_site_label_1
_geom_bond_atom_site_label_2
_geom_bond_distance
_geom_bond_site_symmetry_1
_geom_bond_site_symmetry_2
_geom_bond_publ_flag
O1 C4 1.405(5) . . yes
O2 C7 1.212(5) . . yes
O3 C36 1.448(6) . . yes
O3 C40 1.440(6) . . yes
C1 C2 1.568(5) . . yes
C1 C3 1.504(5) . . yes
C1 C7 1.478(5) . . yes
C1 C34 1.522(6) . . yes
C2 C3 1.516(5) . . yes
C2 C22 1.499(5) . . yes
C2 C28 1.493(5) . . yes
C3 C4 1.503(5) . . yes
C4 C5 1.549(5) . . yes
C4 C8 1.538(6) . . yes
C5 C6 1.546(6) . . yes
C5 C23 1.518(5) . . yes
C5 C35 1.524(6) . . yes
C6 C7 1.520(6) . . yes
C6 C15 1.534(6) . . yes
C8 C9 1.478(6) . . yes
C8 C15 1.337(5) . . yes
C9 C10 1.395(7) . . yes
C9 C14 1.391(7) . . yes
C10 C11 1.410(9) . . yes
C11 C12 1.383(10) . . yes
C12 C13 1.353(12) . . yes
C13 C14 1.397(9) . . yes
C15 C16 1.476(6) . . yes
C16 C17 1.397(6) . . yes
C16 C21 1.395(6) . . yes
C17 C18 1.378(7) . . yes
C18 C19 1.387(8) . . yes
C19 C20 1.377(10) . . yes
C20 C21 1.385(8) . . yes
C22 C23 1.409(6) . . yes
C22 C27 1.388(6) . . yes
C23 C24 1.394(6) . . yes
C24 C25 1.392(7) . . yes
C25 C26 1.364(7) . . yes
C26 C27 1.380(6) . . yes
C28 C29 1.396(6) . . yes
C28 C33 1.377(6) . . yes
C29 C30 1.371(7) . . yes
C30 C31 1.361(8) . . yes
C31 C32 1.375(7) . . yes
C32 C33 1.375(7) . . yes
C36 C37 1.504(10) . . yes
C36 C38 1.535(8) . . yes
C36 C39 1.490(10) . . yes
O1 H1 0.92(5) . . yes
C3 H3 1.01(3) . . yes
C6 H6 0.95(4) . . yes
C10 H10 1.02(4) . . yes
C11 H11 0.97(6) . . yes
C12 H12 1.03(5) . . yes
C13 H13 1.13(7) . . yes
C14 H14 1.04(6) . . yes
C17 H17 1.01(4) . . yes
C18 H18 1.22(7) . . yes
C19 H19 0.91(6) . . yes
C20 H20 1.14(6) . . yes
C21 H21 0.99(6) . . yes
C24 H24 1.02(4) . . yes
C25 H25 1.12(6) . . yes
C26 H26 0.95(5) . . yes
C27 H27 1.02(4) . . yes
C29 H29 0.96(4) . . yes
C30 H30 0.82(5) . . yes
C31 H31 0.96(4) . . yes
C32 H32 1.00(5) . . yes
C33 H33 0.97(4) . . yes
C34 H34A 1.06(4) . . yes
C34 H34B 0.99(5) . . yes
C34 H34C 1.09(4) . . yes
C35 H35A 0.87(4) . . yes
C35 H35B 1.05(5) . . yes
C35 H35C 1.12(5) . . yes
